data_9013180
loop_
_publ_author_name
'Furukawa, A. S.'
'Komatsu, K.'
'Vanpeteghem, C. B.'
'Ohtani, E.'

_publ_section_title
;Neutron diffraction study of delta-AlOOD at high pressure and its implication
 for symmetrization of the hydrogen bond Note: P = 6.0 GPa Locality: synthetic
;
_journal_name_full 'American Mineralogist'
_journal_page_first 1558
_journal_page_last 1567
_journal_paper_doi 10.2138/am.2008.2849
_journal_volume 93
_journal_year 2008
_chemical_formula_sum 'Al D0.744 H0.256 O2'
_chemical_name_common delta-AlOOD
_space_group_IT_number 31
_symmetry_space_group_name_Hall 'P -2 2ac'
_symmetry_space_group_name_H-M 'P 21 n m'
_cell_angle_alpha 90
_cell_angle_beta 90
_cell_angle_gamma 90
_cell_length_a 4.6601
_cell_length_b 4.1711
_cell_length_c 2.8076
_cell_formula_units_Z 2
_cell_volume 54.573
_diffrn_ambient_pressure 6e+06
_exptl_crystal_density_diffrn 3.696
_cod_original_formula_sum 'Al O2 (D.744 H.256)'
_cod_database_code 9013180

loop_
_symmetry_equiv_pos_as_xyz
x,y,z
1/2+x,-y,1/2+z
x,y,-z
1/2+x,-y,1/2-z

loop_
_atom_site_label
_atom_site_fract_x
_atom_site_fract_y
_atom_site_fract_z
_atom_site_occupancy
_atom_site_U_iso_or_equiv
Al 0.00000 0.27000 0.00000 1.00000 0.00580
O1 0.33600 0.49500 0.00000 1.00000 0.00570
O2 0.64000 0.00300 0.00000 1.00000 0.00570
D 0.51500 0.20300 0.00000 0.74400 0.01460
H 0.51500 0.20300 0.00000 0.25600 0.01460

_database_code_amcsd 0004667
